data_2217045
loop_
_publ_author_name
'Xu, Xiong-Bin'
'Ye, Qiong'

_publ_section_title
;
 3-Allyl-1-(2-cyanobenzyl)-2-methylbenzimidazol-3-ium bromide
;
_journal_coeditor_code FL2171
_journal_issue 1
_journal_name_full 'Acta Crystallographica Section E'
_journal_page_first o23
_journal_page_last o23
_journal_paper_doi 10.1107/S1600536807060874
_journal_volume 64
_journal_year 2008
_chemical_formula_iupac 'C19 H18 N3 +, Br -'
_chemical_formula_moiety 'C19 H18 N3 +, Br -'
_chemical_formula_sum 'C19 H18 Br N3'
_chemical_formula_weight 368.27
_chemical_name_systematic
;
3-Allyl-1-(2-cyanobenzyl)-2-methylbenzimidazol-3-ium bromide
;
_space_group_IT_number 2
_symmetry_cell_setting triclinic
_symmetry_space_group_name_Hall '-P 1'
_symmetry_space_group_name_H-M 'P -1'
_atom_sites_solution_hydrogens geom
_atom_sites_solution_primary direct
_atom_sites_solution_secondary difmap
_audit_creation_method SHELXL-97
_cell_angle_alpha 98.924(2)
_cell_angle_beta 108.490(18)
_cell_angle_gamma 102.851(11)
_cell_formula_units_Z 2
_cell_length_a 9.123(5)
_cell_length_b 10.100(4)
_cell_length_c 10.520(4)
_cell_measurement_reflns_used 2405
_cell_measurement_temperature 293(2)
_cell_measurement_theta_max 28.1707
_cell_measurement_theta_min 3.2253
_cell_volume 869.2(7)
_computing_cell_refinement 'CrystalClear (Rigaku, 2005)'
_computing_data_collection 'CrystalClear (Rigaku, 2005)'
_computing_data_reduction 'CrystalClear (Rigaku, 2005)'
_computing_molecular_graphics 'SHELXTL (Sheldrick, 1999)'
_computing_publication_material 'SHELXTL (Sheldrick, 1999)'
_computing_structure_refinement 'SHELXL97 (Sheldrick, 1997)'
_computing_structure_solution 'SHELXS97 (Sheldrick, 1997)'
_diffrn_ambient_temperature 293(2)
_diffrn_detector_area_resol_mean 13.6612
_diffrn_measured_fraction_theta_full 0.986
_diffrn_measured_fraction_theta_max 0.986
_diffrn_measurement_device_type 'Rigaku Mercury2 CCD'
_diffrn_measurement_method CCD_Profile_fitting
_diffrn_radiation_monochromator graphite
_diffrn_radiation_source 'fine-focus sealed tube'
_diffrn_radiation_type MoK\a
_diffrn_radiation_wavelength 0.71073
_diffrn_reflns_av_R_equivalents 0.0353
_diffrn_reflns_av_sigmaI/netI 0.0488
_diffrn_reflns_limit_h_max 12
_diffrn_reflns_limit_h_min -12
_diffrn_reflns_limit_k_max 13
_diffrn_reflns_limit_k_min -13
_diffrn_reflns_limit_l_max 13
_diffrn_reflns_limit_l_min -13
_diffrn_reflns_number 9212
_diffrn_reflns_theta_full 28.28
_diffrn_reflns_theta_max 28.28
_diffrn_reflns_theta_min 2.59
_exptl_absorpt_coefficient_mu 2.367
_exptl_absorpt_correction_T_max 1.0000
_exptl_absorpt_correction_T_min 0.8722
_exptl_absorpt_correction_type multi-scan
_exptl_absorpt_process_details '(CrystalClear; Rigaku, 2005)'
_exptl_crystal_colour Colorless
_exptl_crystal_density_diffrn 1.407
_exptl_crystal_density_method 'not measured'
_exptl_crystal_description Prism
_exptl_crystal_F_000 376
_exptl_crystal_size_max 0.1500
_exptl_crystal_size_mid 0.1000
_exptl_crystal_size_min 0.0700
_refine_diff_density_max 0.378
_refine_diff_density_min -0.402
_refine_ls_extinction_method none
_refine_ls_goodness_of_fit_ref 0.919
_refine_ls_hydrogen_treatment constr
_refine_ls_matrix_type full
_refine_ls_number_parameters 209
_refine_ls_number_reflns 4233
_refine_ls_number_restraints 0
_refine_ls_restrained_S_all 0.919
_refine_ls_R_factor_all 0.0609
_refine_ls_R_factor_gt 0.0450
_refine_ls_shift/su_max 0.001
_refine_ls_shift/su_mean 0.000
_refine_ls_structure_factor_coef Fsqd
_refine_ls_weighting_details 'calc w=1/[\s^2^(Fo^2^)+(0.1000P)^2^+0.0000P] where P=(Fo^2^+2Fc^2^)/3'
_refine_ls_weighting_scheme calc
_refine_ls_wR_factor_gt 0.1287
_refine_ls_wR_factor_ref 0.1434
_reflns_number_gt 3434
_reflns_number_total 4233
_reflns_threshold_expression >2sigma(I)
_cod_data_source_file fl2171.cif
_cod_data_source_block I
_cod_database_code 2217045
_cod_database_fobs_code 2217045

loop_
_symmetry_equiv_pos_as_xyz
'x, y, z'
'-x, -y, -z'

loop_
_atom_site_type_symbol
_atom_site_label
_atom_site_fract_x
_atom_site_fract_y
_atom_site_fract_z
_atom_site_U_iso_or_equiv
_atom_site_adp_type
_atom_site_calc_flag
_atom_site_refinement_flags
_atom_site_occupancy
Br Br1 0.28828(4) 0.88178(3) 0.19130(3) 0.04548(14) Uani d . 1
N N1 -0.1709(5) 0.4159(4) 0.1763(4) 0.0776(11) Uani d . 1
N N4 -0.1796(3) 0.1568(3) 0.4110(3) 0.0405(6) Uani d . 1
N N6 -0.0363(3) 0.1395(3) 0.2796(2) 0.0363(5) Uani d . 1
C C2 -0.3282(6) 0.3088(6) 0.4888(5) 0.0740(12) Uani d . 1
H H2A -0.4050 0.3187 0.5274 0.089 Uiso calc R 1
C C3 0.3772(5) 0.3551(5) 0.1240(5) 0.0682(11) Uani d . 1
H H3A 0.4730 0.3470 0.1146 0.082 Uiso calc R 1
C C4 0.3403(5) 0.4803(5) 0.1239(5) 0.0705(12) Uani d . 1
H H4A 0.4108 0.5561 0.1133 0.085 Uiso calc R 1
C C6 -0.2509(8) 0.4191(6) 0.4705(6) 0.0950(17) Uani d . 1
H H6A -0.1700 0.4139 0.4312 0.114 Uiso d R 1
H H6B -0.2708 0.5071 0.4951 0.114 Uiso d R 1
C C8 -0.3359(4) 0.0951(5) 0.1562(4) 0.0572(9) Uani d . 1
H H8A -0.4256 0.0966 0.1849 0.086 Uiso calc R 1
H H8B -0.3539 0.0031 0.1023 0.086 Uiso calc R 1
H H8C -0.3255 0.1618 0.1015 0.086 Uiso calc R 1
C C11 -0.0554(5) 0.3978(4) 0.1660(4) 0.0568(9) Uani d . 1
C C13 0.1989(6) 0.4936(4) 0.1394(4) 0.0619(10) Uani d . 1
H H13A 0.1752 0.5787 0.1416 0.074 Uiso calc R 1
C C14 -0.3138(4) 0.1649(4) 0.4574(4) 0.0530(9) Uani d . 1
H H14A -0.2991 0.1291 0.5396 0.064 Uiso calc R 1
H H14B -0.4139 0.1050 0.3861 0.064 Uiso calc R 1
C C17 0.2104(5) 0.2193(4) 0.6974(4) 0.0584(9) Uani d . 1
H H17A 0.2618 0.2399 0.7929 0.070 Uiso calc R 1
C C18 0.3013(4) 0.2017(4) 0.6138(4) 0.0562(9) Uani d . 1
H H18A 0.4098 0.2076 0.6551 0.067 Uiso calc R 1
C C20 0.2714(4) 0.2415(4) 0.1381(4) 0.0525(8) Uani d . 1
H H20A 0.2975 0.1576 0.1383 0.063 Uiso calc R 1
C C22 0.0487(4) 0.2073(4) 0.6436(3) 0.0499(8) Uani d . 1
H H22A -0.0116 0.2162 0.6993 0.060 Uiso calc R 1
C C26 0.2329(4) 0.1757(4) 0.4708(3) 0.0471(7) Uani d . 1
H H26A 0.2925 0.1642 0.4149 0.056 Uiso calc R 1
C C29 0.0100(4) 0.1207(3) 0.1566(3) 0.0395(6) Uani d . 1
H H29A -0.0867 0.0945 0.0741 0.047 Uiso calc R 1
H H29B 0.0584 0.0444 0.1556 0.047 Uiso calc R 1
C C30 0.0921(4) 0.3786(4) 0.1518(3) 0.0470(7) Uani d . 1
C C32 -0.1857(4) 0.1316(3) 0.2799(3) 0.0398(6) Uani d . 1
C C34 -0.0194(4) 0.1809(3) 0.5002(3) 0.0390(6) Uani d . 1
C C36 0.0703(3) 0.1677(3) 0.4164(3) 0.0375(6) Uani d . 1
C C38 0.1274(4) 0.2503(3) 0.1520(3) 0.0391(6) Uani d . 1

loop_
_atom_site_aniso_label
_atom_site_aniso_U_11
_atom_site_aniso_U_22
_atom_site_aniso_U_33
_atom_site_aniso_U_12
_atom_site_aniso_U_13
_atom_site_aniso_U_23
Br1 0.0481(2) 0.0486(2) 0.0420(2) 0.01498(14) 0.01626(15) 0.01637(14)
N1 0.092(3) 0.078(2) 0.094(3) 0.050(2) 0.051(2) 0.034(2)
N4 0.0351(13) 0.0511(15) 0.0358(13) 0.0106(11) 0.0139(10) 0.0129(11)
N6 0.0338(12) 0.0422(13) 0.0345(12) 0.0112(10) 0.0135(10) 0.0118(10)
C2 0.062(3) 0.086(3) 0.079(3) 0.025(2) 0.034(2) 0.011(2)
C3 0.054(2) 0.082(3) 0.076(3) 0.011(2) 0.032(2) 0.032(2)
C4 0.068(3) 0.063(3) 0.069(3) -0.008(2) 0.022(2) 0.028(2)
C6 0.117(5) 0.085(4) 0.096(4) 0.044(3) 0.050(4) 0.015(3)
C8 0.0373(17) 0.084(3) 0.0443(19) 0.0105(17) 0.0088(14) 0.0216(18)
C11 0.071(2) 0.055(2) 0.061(2) 0.0308(18) 0.0323(19) 0.0238(17)
C13 0.079(3) 0.0445(19) 0.062(2) 0.0124(18) 0.026(2) 0.0195(17)
C14 0.0428(18) 0.076(2) 0.0447(19) 0.0134(16) 0.0240(15) 0.0161(17)
C17 0.055(2) 0.071(2) 0.0361(18) 0.0108(17) 0.0047(15) 0.0113(16)
C18 0.0442(19) 0.066(2) 0.050(2) 0.0148(16) 0.0039(15) 0.0172(17)
C20 0.0500(19) 0.059(2) 0.057(2) 0.0203(16) 0.0238(16) 0.0241(17)
C22 0.055(2) 0.0531(19) 0.0370(16) 0.0115(15) 0.0142(14) 0.0107(14)
C26 0.0394(16) 0.0554(19) 0.0463(18) 0.0166(14) 0.0118(14) 0.0158(15)
C29 0.0415(15) 0.0431(16) 0.0354(15) 0.0120(12) 0.0161(12) 0.0100(12)
C30 0.0554(19) 0.0478(18) 0.0404(17) 0.0164(14) 0.0184(15) 0.0143(14)
C32 0.0357(14) 0.0451(16) 0.0380(15) 0.0087(12) 0.0117(12) 0.0164(12)
C34 0.0389(15) 0.0416(15) 0.0342(15) 0.0108(12) 0.0106(12) 0.0102(12)
C36 0.0364(14) 0.0368(14) 0.0375(15) 0.0103(11) 0.0089(12) 0.0143(12)
C38 0.0415(15) 0.0428(16) 0.0332(14) 0.0121(12) 0.0123(12) 0.0130(12)

loop_
_atom_type_symbol
_atom_type_description
_atom_type_scat_dispersion_real
_atom_type_scat_dispersion_imag
_atom_type_scat_source
C C 0.0033 0.0016 'International Tables Vol C Tables 4.2.6.8 and 6.1.1.4'
Br Br -0.2901 2.4595 'International Tables Vol C Tables 4.2.6.8 and 6.1.1.4'
N N 0.0061 0.0033 'International Tables Vol C Tables 4.2.6.8 and 6.1.1.4'
H H 0.0000 0.0000 'International Tables Vol C Tables 4.2.6.8 and 6.1.1.4'

loop_
_geom_angle_atom_site_label_1
_geom_angle_atom_site_label_2
_geom_angle_atom_site_label_3
_geom_angle
C32 N4 C34 108.8(3)
C32 N4 C14 126.9(3)
C34 N4 C14 124.3(3)
C32 N6 C36 108.6(2)
C32 N6 C29 126.6(2)
C36 N6 C29 124.8(2)
C6 C2 C14 128.9(5)
C6 C2 H2A 115.5
C14 C2 H2A 115.5
C4 C3 C20 120.0(4)
C4 C3 H3A 120.0
C20 C3 H3A 120.0
C3 C4 C13 120.3(3)
C3 C4 H4A 119.9
C13 C4 H4A 119.9
C2 C6 H6A 118.5
C2 C6 H6B 121.6
H6A C6 H6B 120.0
C32 C8 H8A 109.5
C32 C8 H8B 109.5
H8A C8 H8B 109.5
C32 C8 H8C 109.5
H8A C8 H8C 109.5
H8B C8 H8C 109.5
N1 C11 C30 178.4(4)
C4 C13 C30 119.5(4)
C4 C13 H13A 120.3
C30 C13 H13A 120.3
N4 C14 C2 113.6(3)
N4 C14 H14A 108.8
C2 C14 H14A 108.8
N4 C14 H14B 108.8
C2 C14 H14B 108.8
H14A C14 H14B 107.7
C22 C17 C18 122.4(3)
C22 C17 H17A 118.8
C18 C17 H17A 118.8
C26 C18 C17 121.6(3)
C26 C18 H18A 119.2
C17 C18 H18A 119.2
C3 C20 C38 121.4(4)
C3 C20 H20A 119.3
C38 C20 H20A 119.3
C17 C22 C34 115.8(3)
C17 C22 H22A 122.1
C34 C22 H22A 122.1
C36 C26 C18 116.0(3)
C36 C26 H26A 122.0
C18 C26 H26A 122.0
N6 C29 C38 113.6(2)
N6 C29 H29A 108.9
C38 C29 H29A 108.9
N6 C29 H29B 108.9
C38 C29 H29B 108.9
H29A C29 H29B 107.7
C13 C30 C38 121.1(3)
C13 C30 C11 117.2(3)
C38 C30 C11 121.7(3)
N4 C32 N6 109.3(3)
N4 C32 C8 124.5(3)
N6 C32 C8 126.2(3)
C36 C34 C22 122.4(3)
C36 C34 N4 106.4(3)
C22 C34 N4 131.2(3)
C26 C36 C34 121.7(3)
C26 C36 N6 131.3(3)
C34 C36 N6 106.9(2)
C20 C38 C30 117.8(3)
C20 C38 C29 119.5(3)
C30 C38 C29 122.5(3)

loop_
_geom_bond_atom_site_label_1
_geom_bond_atom_site_label_2
_geom_bond_distance
N1 C11 1.144(5)
N4 C32 1.344(4)
N4 C34 1.406(4)
N4 C14 1.468(4)
N6 C32 1.348(4)
N6 C36 1.400(4)
N6 C29 1.482(4)
C2 C6 1.256(7)
C2 C14 1.484(7)
C2 H2A 0.9300
C3 C4 1.379(7)
C3 C20 1.387(5)
C3 H3A 0.9300
C4 C13 1.383(6)
C4 H4A 0.9300
C6 H6A 0.9600
C6 H6B 0.9600
C8 C32 1.484(4)
C8 H8A 0.9600
C8 H8B 0.9600
C8 H8C 0.9600
C11 C30 1.451(5)
C13 C30 1.393(5)
C13 H13A 0.9300
C14 H14A 0.9700
C14 H14B 0.9700
C17 C22 1.371(5)
C17 C18 1.405(6)
C17 H17A 0.9300
C18 C26 1.389(5)
C18 H18A 0.9300
C20 C38 1.388(5)
C20 H20A 0.9300
C22 C34 1.392(4)
C22 H22A 0.9300
C26 C36 1.389(4)
C26 H26A 0.9300
C29 C38 1.514(4)
C29 H29A 0.9700
C29 H29B 0.9700
C30 C38 1.403(5)
C34 C36 1.391(4)

loop_
_geom_hbond_atom_site_label_D
_geom_hbond_atom_site_label_H
_geom_hbond_atom_site_label_A
_geom_hbond_site_symmetry_A
_geom_hbond_distance_DH
_geom_hbond_distance_HA
_geom_hbond_distance_DA
_geom_hbond_angle_DHA
C13 H13A Br1 . 0.93 2.91 3.738(4) 148.9
C14 H14A Br1 2_566 0.97 2.82 3.740(3) 158.1
C20 H20A Br1 1_545 0.93 2.91 3.787(4) 157.7
C29 H29A Br1 2_565 0.97 2.90 3.798(3) 155.3
C29 H29B Br1 1_545 0.97 2.91 3.848(3) 163.5

loop_
_cod_related_entry_id
_cod_related_entry_database
_cod_related_entry_code
1 ChemSpider 21119661
